data_4079618
loop_
_publ_author_name
'Kaplan, Hilan Z.'
'Li, Bo'
'Byers, Jeffery A.'

_publ_section_title
;
 Synthesis and Characterization of a Bis(imino)-N-heterocyclic Carbene
 Analogue to Bis(imino)pyridine Iron Complexes
;
_journal_issue 21
_journal_name_full Organometallics
_journal_page_first 7343
_journal_paper_doi 10.1021/om300885d
_journal_volume 31
_journal_year 2012
_chemical_formula_moiety 'C33 H46 Cl2 Fe N4'
_chemical_formula_sum 'C33 H46 Cl2 Fe N4'
_chemical_formula_weight 625.49
_chemical_name_systematic
; 
 ? 
;
_space_group_IT_number 15
_symmetry_cell_setting monoclinic
_symmetry_space_group_name_Hall '-C 2yc'
_symmetry_space_group_name_H-M 'C 1 2/c 1'
_atom_sites_solution_hydrogens geom
_atom_sites_solution_primary direct
_atom_sites_solution_secondary difmap
_audit_creation_method SHELXL-97
_cell_angle_alpha 90.00
_cell_angle_beta 97.130(2)
_cell_angle_gamma 90.00
_cell_formula_units_Z 8
_cell_length_a 31.4145(11)
_cell_length_b 16.7828(5)
_cell_length_c 15.8496(5)
_cell_measurement_reflns_used 9870
_cell_measurement_temperature 100(2)
_cell_measurement_theta_max 28.21
_cell_measurement_theta_min 2.43
_cell_volume 8291.7(5)
_computing_cell_refinement 'SAINT (Bruker, 2010)'
_computing_data_collection 'APEX2 (Bruker, 2010)'
_computing_data_reduction 'SAINT (Bruker, 2010)'
_computing_molecular_graphics 'Bruker SHELXTL'
_computing_publication_material 'Bruker SHELXTL'
_computing_structure_refinement 'SHELXL-97 (Sheldrick, 2008)'
_computing_structure_solution 'SHELXS-97 (Sheldrick, 2008)'
_diffrn_ambient_temperature 100(2)
_diffrn_measured_fraction_theta_full 0.992
_diffrn_measured_fraction_theta_max 0.992
_diffrn_measurement_device_type 'Bruker Kappa DUO CCD diffractometer'
_diffrn_measurement_method '\f and \w scans'
_diffrn_radiation_monochromator graphite
_diffrn_radiation_source 'fine-focus sealed tube'
_diffrn_radiation_type MoK\a
_diffrn_radiation_wavelength 0.71073
_diffrn_reflns_av_R_equivalents 0.0000
_diffrn_reflns_av_sigmaI/netI 0.0310
_diffrn_reflns_limit_h_max 41
_diffrn_reflns_limit_h_min -41
_diffrn_reflns_limit_k_max 22
_diffrn_reflns_limit_k_min 0
_diffrn_reflns_limit_l_max 21
_diffrn_reflns_limit_l_min 0
_diffrn_reflns_number 10269
_diffrn_reflns_theta_full 28.33
_diffrn_reflns_theta_max 28.33
_diffrn_reflns_theta_min 1.31
_exptl_absorpt_coefficient_mu 0.515
_exptl_absorpt_correction_T_max 0.9747
_exptl_absorpt_correction_T_min 0.9503
_exptl_absorpt_correction_type multi-scan
_exptl_absorpt_process_details
;
Sheldrick, G.M. (2008). SADABS v2008/1. Bruker AXS Inc. Madison, WI USA.
;
_exptl_crystal_colour red
_exptl_crystal_density_diffrn 1.002
_exptl_crystal_density_meas ?
_exptl_crystal_density_method none
_exptl_crystal_description block
_exptl_crystal_F_000 2656
_exptl_crystal_size_max 0.10
_exptl_crystal_size_mid 0.06
_exptl_crystal_size_min 0.05
_platon_squeeze_details
;
;
_refine_diff_density_max 0.865
_refine_diff_density_min -0.560
_refine_diff_density_rms 0.075
_refine_ls_extinction_coef na
_refine_ls_extinction_method none
_refine_ls_goodness_of_fit_ref 1.096
_refine_ls_hydrogen_treatment constr
_refine_ls_matrix_type full
_refine_ls_number_parameters 449
_refine_ls_number_reflns 10269
_refine_ls_number_restraints 349
_refine_ls_restrained_S_all 1.124
_refine_ls_R_factor_all 0.0928
_refine_ls_R_factor_gt 0.0609
_refine_ls_shift/su_max 0.001
_refine_ls_shift/su_mean 0.000
_refine_ls_structure_factor_coef Fsqd
_refine_ls_weighting_details 'calc w=1/[\s^2^(Fo^2^)+(0.1077P)^2^+6.8179P] where P=(Fo^2^+2Fc^2^)/3'
_refine_ls_weighting_scheme calc
_refine_ls_wR_factor_gt 0.1755
_refine_ls_wR_factor_ref 0.1956
_reflns_number_gt 6679
_reflns_number_total 10269
_reflns_threshold_expression >2sigma(I)
_cod_data_source_file om300885d_si_002.cif
_cod_data_source_block C33H46Cl2FeN4
_cod_depositor_comments
;
The following automatic conversions were performed:

'_symmetry_cell_setting' value 'Monoclinic' changed to 'monoclinic'
according to /home/saulius/struct/CIF-dictionaries/cif_core.dic
dictionary named 'cif_core.dic' version 2.4.2 from 2011-04-26.

Automatic conversion script
Id: cif_fix_values 1891 2012-01-12 08:04:46Z andrius 

The following automatic conversions were performed:

'_exptl_crystal_density_meas' value 'not measured' was changed to '?'
- the value is perceived as not measured.

Automatic conversion script
Id: cif_fix_values 3008 2015-01-20 13:52:24Z robertas 
;
_cod_original_sg_symbol_H-M 'C 2/c'
_cod_database_code 4079618

loop_
_symmetry_equiv_pos_as_xyz
'x, y, z'
'-x, y, -z+1/2'
'x+1/2, y+1/2, z'
'-x+1/2, y+1/2, -z+1/2'
'-x, -y, -z'
'x, -y, z-1/2'
'-x+1/2, -y+1/2, -z'
'x+1/2, -y+1/2, z-1/2'

loop_
_atom_site_label
_atom_site_type_symbol
_atom_site_fract_x
_atom_site_fract_y
_atom_site_fract_z
_atom_site_U_iso_or_equiv
_atom_site_adp_type
_atom_site_occupancy
_atom_site_symmetry_multiplicity
_atom_site_calc_flag
_atom_site_refinement_flags
_atom_site_disorder_assembly
_atom_site_disorder_group
Fe1 Fe 0.751609(14) 0.930124(19) 0.36773(2) 0.03672(15) Uani 1 1 d . . .
Cl2 Cl 0.68077(3) 0.91120(4) 0.33432(5) 0.0502(2) Uani 1 1 d . . .
Cl1 Cl 0.79632(3) 0.93062(4) 0.26708(4) 0.0473(2) Uani 1 1 d . . .
N2 N 0.79423(8) 0.80977(12) 0.51005(13) 0.0403(5) Uani 1 1 d . . .
N1 N 0.76166(8) 0.90892(12) 0.55606(12) 0.0369(5) Uani 1 1 d . . .
N3 N 0.75852(9) 1.03994(11) 0.43554(12) 0.0403(6) Uani 1 1 d . . .
N4 N 0.88735(11) 0.71247(18) 0.4778(2) 0.0666(8) Uani 1 1 d . A .
C1 C 0.77064(9) 0.87413(13) 0.48267(14) 0.0353(6) Uani 1 1 d . . .
C2 C 0.79930(11) 0.80409(16) 0.59797(16) 0.0459(7) Uani 1 1 d . . .
H2 H 0.8143 0.7635 0.6313 0.055 Uiso 1 1 calc R . .
C3 C 0.77906(10) 0.86663(15) 0.62702(15) 0.0433(7) Uani 1 1 d . . .
H3 H 0.7770 0.8794 0.6848 0.052 Uiso 1 1 calc R . .
C4 C 0.73414(11) 0.97848(14) 0.55958(16) 0.0440(7) Uani 1 1 d . . .
H4A H 0.7342 0.9943 0.6198 0.053 Uiso 1 1 calc R . .
H4B H 0.7044 0.9635 0.5372 0.053 Uiso 1 1 calc R . .
C5 C 0.74728(10) 1.04955(14) 0.51012(15) 0.0405(7) Uani 1 1 d . . .
C6 C 0.74307(12) 1.12710(15) 0.55431(16) 0.0498(8) Uani 1 1 d . . .
H6A H 0.7520 1.1705 0.5191 0.075 Uiso 1 1 calc R . .
H6B H 0.7613 1.1266 0.6091 0.075 Uiso 1 1 calc R . .
H6C H 0.7131 1.1351 0.5637 0.075 Uiso 1 1 calc R . .
C7 C 0.77164(13) 1.11006(14) 0.39032(15) 0.0503(9) Uani 1 1 d . . .
C8 C 0.73924(14) 1.15824(15) 0.34687(16) 0.0569(10) Uani 1 1 d . . .
C9 C 0.75398(18) 1.22573(17) 0.30540(16) 0.0705(13) Uani 1 1 d . . .
H9 H 0.7334 1.2599 0.2748 0.085 Uiso 1 1 calc R . .
C10 C 0.79630(19) 1.24367(18) 0.3076(2) 0.0795(15) Uani 1 1 d . . .
H10 H 0.8048 1.2905 0.2806 0.095 Uiso 1 1 calc R . .
C11 C 0.82699(16) 1.19340(19) 0.3495(2) 0.0724(12) Uani 1 1 d . . .
H11 H 0.8565 1.2059 0.3498 0.087 Uiso 1 1 calc R . .
C12 C 0.81532(13) 1.12421(17) 0.39137(18) 0.0566(9) Uani 1 1 d . . .
C13 C 0.69316(14) 1.14053(17) 0.34244(17) 0.0614(11) Uani 1 1 d . . .
H13 H 0.6901 1.0939 0.3805 0.074 Uiso 1 1 calc R . .
C14 C 0.66712(17) 1.2095(2) 0.3741(2) 0.0860(15) Uani 1 1 d . . .
H14A H 0.6792 1.2241 0.4320 0.129 Uiso 1 1 calc R . .
H14B H 0.6372 1.1928 0.3741 0.129 Uiso 1 1 calc R . .
H14C H 0.6683 1.2556 0.3365 0.129 Uiso 1 1 calc R . .
C15 C 0.67366(16) 1.1162(2) 0.2520(2) 0.0761(12) Uani 1 1 d . . .
H15A H 0.6907 1.0730 0.2315 0.114 Uiso 1 1 calc R . .
H15B H 0.6738 1.1622 0.2139 0.114 Uiso 1 1 calc R . .
H15C H 0.6441 1.0981 0.2531 0.114 Uiso 1 1 calc R . .
C16 C 0.84868(14) 1.07048(19) 0.4366(2) 0.0621(10) Uani 1 1 d . . .
H16 H 0.8352 1.0168 0.4404 0.075 Uiso 1 1 calc R . .
C17 C 0.88712(16) 1.0598(3) 0.3889(3) 0.0879(14) Uani 1 1 d . . .
H17A H 0.8775 1.0419 0.3308 0.132 Uiso 1 1 calc R . .
H17B H 0.9065 1.0200 0.4180 0.132 Uiso 1 1 calc R . .
H17C H 0.9023 1.1107 0.3870 0.132 Uiso 1 1 calc R . .
C18 C 0.86234(16) 1.0986(3) 0.5275(3) 0.0795(12) Uani 1 1 d . . .
H18A H 0.8369 1.1058 0.5567 0.119 Uiso 1 1 calc R . .
H18B H 0.8777 1.1494 0.5264 0.119 Uiso 1 1 calc R . .
H18C H 0.8813 1.0588 0.5578 0.119 Uiso 1 1 calc R . .
C19 C 0.81567(10) 0.75779(16) 0.45474(17) 0.0449(7) Uani 1 1 d . . .
H19A H 0.8040 0.7679 0.3948 0.054 Uiso 1 1 calc R . .
H19B H 0.8097 0.7015 0.4679 0.054 Uiso 1 1 calc R . .
C20 C 0.86322(11) 0.77144(19) 0.46602(18) 0.0524(8) Uani 1 1 d . . .
C21 C 0.87714(14) 0.8565(2) 0.4618(3) 0.0860(14) Uani 1 1 d . . .
H21A H 0.9085 0.8592 0.4700 0.129 Uiso 1 1 calc R . .
H21B H 0.8657 0.8872 0.5065 0.129 Uiso 1 1 calc R . .
H21C H 0.8663 0.8788 0.4061 0.129 Uiso 1 1 calc R . .
C22 C 0.93359(15) 0.7233(3) 0.4913(3) 0.0853(11) Uani 1 1 d DU . .
C23 C 0.9521(2) 0.7035(5) 0.5675(5) 0.0895(15) Uani 0.605(3) 1 d PDU A 1
C24 C 0.9963(2) 0.7082(6) 0.5747(6) 0.0967(19) Uani 0.605(3) 1 d PDU A 1
H24 H 1.0122 0.6958 0.6280 0.116 Uiso 0.605(3) 1 calc PR A 1
C25 C 1.0182(3) 0.7297(9) 0.5094(7) 0.108(2) Uani 0.605(3) 1 d PDU A 1
H25 H 1.0487 0.7334 0.5184 0.129 Uiso 0.605(3) 1 calc PR A 1
C26 C 0.9967(3) 0.7460(7) 0.4311(6) 0.111(2) Uani 0.605(3) 1 d PDU A 1
H26 H 1.0122 0.7612 0.3859 0.133 Uiso 0.605(3) 1 calc PR A 1
C27 C 0.9511(2) 0.7403(7) 0.4168(5) 0.1012(19) Uani 0.605(3) 1 d PDU A 1
C28 C 0.9247(2) 0.6811(5) 0.6350(4) 0.0803(18) Uani 0.605(3) 1 d PDU A 1
H28 H 0.8968 0.6606 0.6060 0.096 Uiso 0.605(3) 1 calc PR A 1
C29 C 0.9152(4) 0.7555(7) 0.6867(8) 0.106(3) Uani 0.605(3) 1 d PDU A 1
H29A H 0.9007 0.7956 0.6484 0.159 Uiso 0.605(3) 1 calc PR A 1
H29B H 0.9421 0.7774 0.7151 0.159 Uiso 0.605(3) 1 calc PR A 1
H29C H 0.8966 0.7406 0.7295 0.159 Uiso 0.605(3) 1 calc PR A 1
C30 C 0.9460(3) 0.6133(6) 0.6915(6) 0.117(3) Uani 0.605(3) 1 d PDU A 1
H30A H 0.9500 0.5667 0.6561 0.175 Uiso 0.605(3) 1 calc PR A 1
H30B H 0.9276 0.5989 0.7347 0.175 Uiso 0.605(3) 1 calc PR A 1
H30C H 0.9739 0.6313 0.7195 0.175 Uiso 0.605(3) 1 calc PR A 1
C31 C 0.9286(3) 0.7444(7) 0.3236(6) 0.111(2) Uani 0.605(3) 1 d PDU A 1
H31 H 0.8970 0.7400 0.3262 0.134 Uiso 0.605(3) 1 calc PR A 1
C32 C 0.9409(4) 0.6756(9) 0.2684(7) 0.129(3) Uani 0.605(3) 1 d PDU A 1
H32A H 0.9274 0.6831 0.2099 0.194 Uiso 0.605(3) 1 calc PR A 1
H32B H 0.9312 0.6252 0.2907 0.194 Uiso 0.605(3) 1 calc PR A 1
H32C H 0.9722 0.6744 0.2692 0.194 Uiso 0.605(3) 1 calc PR A 1
C33 C 0.9362(3) 0.8222(6) 0.2885(6) 0.1112(17) Uani 0.605(3) 1 d PDU A 1
H33A H 0.9282 0.8637 0.3271 0.167 Uiso 0.605(3) 1 calc PR A 1
H33B H 0.9188 0.8279 0.2330 0.167 Uiso 0.605(3) 1 calc PR A 1
H33C H 0.9666 0.8275 0.2816 0.167 Uiso 0.605(3) 1 calc PR A 1
C23X C 0.9542(4) 0.7526(8) 0.5694(6) 0.1112(17) Uani 0.395(3) 1 d PDU A 2
C24X C 0.9996(4) 0.7617(9) 0.5924(8) 0.099(2) Uani 0.395(3) 1 d PDU A 2
H24B H 1.0104 0.7830 0.6463 0.119 Uiso 0.395(3) 1 calc PR A 2
C25X C 1.0265(5) 0.7404(13) 0.5382(10) 0.101(3) Uani 0.395(3) 1 d PDU A 2
H25B H 1.0565 0.7490 0.5503 0.121 Uiso 0.395(3) 1 calc PR A 2
C26X C 1.0087(4) 0.7047(9) 0.4624(10) 0.096(3) Uani 0.395(3) 1 d PDU A 2
H26B H 1.0270 0.6876 0.4226 0.115 Uiso 0.395(3) 1 calc PR A 2
C27X C 0.9642(3) 0.6937(8) 0.4440(8) 0.091(2) Uani 0.395(3) 1 d PDU A 2
C28X C 0.9303(4) 0.7829(9) 0.6455(8) 0.102(3) Uani 0.395(3) 1 d PDU A 2
H28B H 0.9028 0.8067 0.6186 0.122 Uiso 0.395(3) 1 calc PR A 2
C29X C 0.9513(4) 0.8466(10) 0.7054(9) 0.122(5) Uani 0.395(3) 1 d PDU A 2
H29D H 0.9607 0.8910 0.6721 0.184 Uiso 0.395(3) 1 calc PR A 2
H29E H 0.9761 0.8237 0.7407 0.184 Uiso 0.395(3) 1 calc PR A 2
H29F H 0.9305 0.8660 0.7420 0.184 Uiso 0.395(3) 1 calc PR A 2
C30X C 0.9175(6) 0.7104(10) 0.6955(10) 0.095(4) Uani 0.395(3) 1 d PDU A 2
H30D H 0.9020 0.7283 0.7421 0.143 Uiso 0.395(3) 1 calc PR A 2
H30E H 0.9434 0.6813 0.7188 0.143 Uiso 0.395(3) 1 calc PR A 2
H30F H 0.8990 0.6754 0.6576 0.143 Uiso 0.395(3) 1 calc PR A 2
C31X C 0.9443(4) 0.6588(8) 0.3605(8) 0.100(2) Uani 0.395(3) 1 d PDU A 2
H31B H 0.9148 0.6404 0.3690 0.119 Uiso 0.395(3) 1 calc PR A 2
C32X C 0.9389(5) 0.7239(8) 0.2896(9) 0.091(3) Uani 0.395(3) 1 d PDU A 2
H32D H 0.9235 0.7698 0.3094 0.137 Uiso 0.395(3) 1 calc PR A 2
H32E H 0.9225 0.7020 0.2382 0.137 Uiso 0.395(3) 1 calc PR A 2
H32F H 0.9672 0.7410 0.2767 0.137 Uiso 0.395(3) 1 calc PR A 2
C33X C 0.9678(4) 0.5880(7) 0.3349(8) 0.0895(15) Uani 0.395(3) 1 d PDU A 2
H33D H 0.9536 0.5675 0.2807 0.134 Uiso 0.395(3) 1 calc PR A 2
H33E H 0.9680 0.5467 0.3787 0.134 Uiso 0.395(3) 1 calc PR A 2
H33F H 0.9974 0.6031 0.3285 0.134 Uiso 0.395(3) 1 calc PR A 2

loop_
_atom_site_aniso_label
_atom_site_aniso_U_11
_atom_site_aniso_U_22
_atom_site_aniso_U_33
_atom_site_aniso_U_23
_atom_site_aniso_U_13
_atom_site_aniso_U_12
Fe1 0.0715(3) 0.02202(18) 0.01546(18) -0.00110(11) 0.00088(16) -0.00176(15)
Cl2 0.0691(5) 0.0354(3) 0.0433(4) -0.0077(3) -0.0038(3) 0.0059(3)
Cl1 0.0803(5) 0.0395(3) 0.0227(3) -0.0050(2) 0.0091(3) -0.0045(3)
N2 0.0703(16) 0.0265(10) 0.0233(10) 0.0024(8) 0.0024(10) -0.0046(10)
N1 0.0686(16) 0.0248(9) 0.0165(9) 0.0026(7) 0.0013(9) -0.0034(9)
N3 0.0832(17) 0.0199(9) 0.0172(9) 0.0009(7) 0.0036(10) -0.0027(10)
N4 0.079(2) 0.0618(18) 0.0651(19) 0.0010(14) 0.0321(16) 0.0140(15)
C1 0.0631(17) 0.0220(10) 0.0202(10) 0.0003(8) 0.0026(11) -0.0066(10)
C2 0.080(2) 0.0336(13) 0.0219(11) 0.0087(10) -0.0029(13) -0.0025(13)
C3 0.079(2) 0.0322(12) 0.0176(10) 0.0073(9) 0.0005(12) -0.0028(12)
C4 0.082(2) 0.0283(12) 0.0219(11) 0.0014(9) 0.0069(13) 0.0015(12)
C5 0.078(2) 0.0248(11) 0.0176(10) 0.0015(8) 0.0002(12) -0.0009(11)
C6 0.104(3) 0.0261(12) 0.0183(11) -0.0037(9) 0.0033(13) 0.0005(13)
C7 0.113(3) 0.0196(11) 0.0185(11) -0.0013(9) 0.0092(14) -0.0049(13)
C8 0.127(3) 0.0235(12) 0.0186(11) -0.0047(9) 0.0046(15) -0.0008(15)
C9 0.171(4) 0.0240(13) 0.0156(12) -0.0032(9) 0.0084(18) 0.0036(19)
C10 0.186(5) 0.0288(15) 0.0289(15) -0.0063(12) 0.033(2) -0.027(2)
C11 0.146(4) 0.0364(16) 0.0393(16) -0.0095(13) 0.031(2) -0.031(2)
C12 0.108(3) 0.0333(14) 0.0321(14) -0.0098(11) 0.0240(16) -0.0229(16)
C13 0.126(3) 0.0298(13) 0.0245(13) -0.0016(10) -0.0051(16) 0.0195(16)
C14 0.152(4) 0.0450(18) 0.053(2) -0.0110(15) -0.017(2) 0.035(2)
C15 0.141(4) 0.0472(18) 0.0336(15) -0.0005(13) -0.015(2) 0.011(2)
C16 0.091(3) 0.0411(17) 0.058(2) -0.0077(14) 0.026(2) -0.0206(16)
C17 0.101(3) 0.069(3) 0.101(4) -0.021(2) 0.039(3) -0.032(2)
C18 0.106(3) 0.067(2) 0.065(2) -0.012(2) 0.008(2) -0.011(2)
C19 0.069(2) 0.0330(13) 0.0324(13) -0.0027(10) 0.0048(13) -0.0043(12)
C20 0.073(2) 0.0512(17) 0.0326(14) 0.0017(12) 0.0048(14) -0.0032(15)
C21 0.071(3) 0.063(2) 0.116(4) 0.021(2) -0.019(2) -0.0106(19)
C22 0.076(2) 0.098(3) 0.087(3) 0.003(2) 0.030(2) 0.021(2)
C23 0.079(3) 0.108(4) 0.081(3) -0.006(3) 0.005(3) 0.022(3)
C24 0.071(3) 0.130(5) 0.085(4) -0.007(4) -0.004(3) 0.027(4)
C25 0.072(4) 0.150(5) 0.101(5) -0.001(5) 0.006(4) 0.019(4)
C26 0.072(4) 0.164(6) 0.100(4) 0.005(4) 0.020(3) 0.013(4)
C27 0.064(3) 0.158(5) 0.085(3) 0.002(4) 0.019(3) 0.008(4)
C28 0.070(4) 0.111(5) 0.055(3) -0.005(3) -0.014(3) 0.014(3)
C29 0.079(6) 0.151(8) 0.083(6) -0.042(7) -0.011(4) 0.026(7)
C30 0.107(6) 0.146(7) 0.087(6) 0.036(5) -0.030(5) 0.024(5)
C31 0.076(4) 0.176(6) 0.084(4) 0.010(5) 0.021(4) -0.002(5)
C32 0.104(6) 0.195(8) 0.094(6) -0.003(6) 0.026(5) 0.006(7)
C33 0.082(3) 0.158(4) 0.093(3) 0.016(3) 0.009(3) 0.018(3)
C23X 0.082(3) 0.158(4) 0.093(3) 0.016(3) 0.009(3) 0.018(3)
C24X 0.075(4) 0.135(6) 0.087(5) 0.011(5) 0.002(4) 0.027(5)
C25X 0.073(5) 0.131(6) 0.096(6) 0.003(5) 0.003(4) 0.020(5)
C26X 0.065(4) 0.129(6) 0.095(5) 0.001(5) 0.019(4) 0.020(4)
C27X 0.065(4) 0.118(5) 0.092(4) -0.002(4) 0.020(4) 0.012(4)
C28X 0.074(6) 0.155(7) 0.073(5) -0.007(5) -0.009(4) 0.003(6)
C29X 0.089(8) 0.169(11) 0.103(9) -0.032(8) -0.011(7) 0.000(8)
C30X 0.071(7) 0.150(9) 0.059(6) -0.016(8) -0.010(5) -0.004(8)
C31X 0.072(4) 0.141(5) 0.091(5) -0.016(4) 0.027(4) 0.013(4)
C32X 0.069(6) 0.120(7) 0.085(6) -0.039(5) 0.013(6) 0.015(6)
C33X 0.079(3) 0.108(4) 0.081(3) -0.006(3) 0.005(3) 0.022(3)

loop_
_atom_type_symbol
_atom_type_description
_atom_type_scat_dispersion_real
_atom_type_scat_dispersion_imag
_atom_type_scat_source
C C 0.0033 0.0016 'International Tables Vol C Tables 4.2.6.8 and 6.1.1.4'
H H 0.0000 0.0000 'International Tables Vol C Tables 4.2.6.8 and 6.1.1.4'
N N 0.0061 0.0033 'International Tables Vol C Tables 4.2.6.8 and 6.1.1.4'
Cl Cl 0.1484 0.1585 'International Tables Vol C Tables 4.2.6.8 and 6.1.1.4'
Fe Fe 0.3463 0.8444 'International Tables Vol C Tables 4.2.6.8 and 6.1.1.4'

loop_
_geom_angle_atom_site_label_1
_geom_angle_atom_site_label_2
_geom_angle_atom_site_label_3
_geom_angle
C1 Fe1 N3 87.05(8)
C1 Fe1 Cl2 108.22(8)
N3 Fe1 Cl2 106.10(8)
C1 Fe1 Cl1 119.16(9)
N3 Fe1 Cl1 108.69(7)
Cl2 Fe1 Cl1 121.36(3)
C1 N2 C2 111.6(2)
C1 N2 C19 124.1(2)
C2 N2 C19 124.0(2)
C1 N1 C3 111.8(2)
C1 N1 C4 124.2(2)
C3 N1 C4 123.8(2)
C5 N3 C7 118.4(2)
C5 N3 Fe1 123.37(17)
C7 N3 Fe1 117.76(15)
C20 N4 C22 120.0(3)
N2 C1 N1 103.4(2)
N2 C1 Fe1 137.10(19)
N1 C1 Fe1 119.27(17)
C3 C2 N2 107.0(2)
C3 C2 H2 126.5
N2 C2 H2 126.5
C2 C3 N1 106.2(2)
C2 C3 H3 126.9
N1 C3 H3 126.9
N1 C4 C5 114.2(3)
N1 C4 H4A 108.7
C5 C4 H4A 108.7
N1 C4 H4B 108.7
C5 C4 H4B 108.7
H4A C4 H4B 107.6
N3 C5 C6 126.3(2)
N3 C5 C4 120.1(2)
C6 C5 C4 113.5(2)
C5 C6 H6A 109.5
C5 C6 H6B 109.5
H6A C6 H6B 109.5
C5 C6 H6C 109.5
H6A C6 H6C 109.5
H6B C6 H6C 109.5
C12 C7 C8 124.0(3)
C12 C7 N3 118.0(3)
C8 C7 N3 118.0(3)
C7 C8 C9 115.3(4)
C7 C8 C13 123.6(3)
C9 C8 C13 121.1(3)
C10 C9 C8 122.7(4)
C10 C9 H9 118.7
C8 C9 H9 118.7
C9 C10 C11 119.9(3)
C9 C10 H10 120.1
C11 C10 H10 120.1
C10 C11 C12 121.4(4)
C10 C11 H11 119.3
C12 C11 H11 119.3
C7 C12 C11 116.7(4)
C7 C12 C16 122.3(3)
C11 C12 C16 121.0(4)
C8 C13 C14 113.1(3)
C8 C13 C15 111.9(3)
C14 C13 C15 109.7(3)
C8 C13 H13 107.3
C14 C13 H13 107.3
C15 C13 H13 107.3
C13 C14 H14A 109.5
C13 C14 H14B 109.5
H14A C14 H14B 109.5
C13 C14 H14C 109.5
H14A C14 H14C 109.5
H14B C14 H14C 109.5
C13 C15 H15A 109.5
C13 C15 H15B 109.5
H15A C15 H15B 109.5
C13 C15 H15C 109.5
H15A C15 H15C 109.5
H15B C15 H15C 109.5
C12 C16 C17 112.7(3)
C12 C16 C18 111.3(3)
C17 C16 C18 111.1(4)
C12 C16 H16 107.1
C17 C16 H16 107.1
C18 C16 H16 107.1
C16 C17 H17A 109.5
C16 C17 H17B 109.5
H17A C17 H17B 109.5
C16 C17 H17C 109.5
H17A C17 H17C 109.5
H17B C17 H17C 109.5
C16 C18 H18A 109.5
C16 C18 H18B 109.5
H18A C18 H18B 109.5
C16 C18 H18C 109.5
H18A C18 H18C 109.5
H18B C18 H18C 109.5
N2 C19 C20 111.4(2)
N2 C19 H19A 109.4
C20 C19 H19A 109.4
N2 C19 H19B 109.4
C20 C19 H19B 109.4
H19A C19 H19B 108.0
N4 C20 C21 126.0(4)
N4 C20 C19 118.3(3)
C21 C20 C19 115.6(3)
C20 C21 H21A 109.5
C20 C21 H21B 109.5
H21A C21 H21B 109.5
C20 C21 H21C 109.5
H21A C21 H21C 109.5
H21B C21 H21C 109.5
C23 C22 C27X 98.5(7)
C23 C22 C27 130.8(6)
C27X C22 C27 40.5(6)
C23 C22 C23X 35.0(6)
C27X C22 C23X 108.9(8)
C27 C22 C23X 119.0(7)
C23 C22 N4 115.1(5)
C27X C22 N4 128.7(6)
C27 C22 N4 113.2(5)
C23X C22 N4 121.0(6)
C22 C23 C24 112.8(7)
C22 C23 C28 119.3(6)
C24 C23 C28 127.9(7)
C25 C24 C23 123.5(8)
C25 C24 H24 118.2
C23 C24 H24 118.2
C24 C25 C26 120.1(9)
C24 C25 H25 119.9
C26 C25 H25 119.9
C25 C26 C27 120.4(9)
C25 C26 H26 119.8
C27 C26 H26 119.8
C22 C27 C26 111.9(7)
C22 C27 C31 129.2(7)
C26 C27 C31 118.5(7)
C23 C28 C29 110.0(8)
C23 C28 C30 110.6(7)
C29 C28 C30 112.7(7)
C23 C28 H28 107.8
C29 C28 H28 107.8
C30 C28 H28 107.8
C28 C29 H29A 109.5
C28 C29 H29B 109.5
H29A C29 H29B 109.5
C28 C29 H29C 109.5
H29A C29 H29C 109.5
H29B C29 H29C 109.5
C28 C30 H30A 109.5
C28 C30 H30B 109.5
H30A C30 H30B 109.5
C28 C30 H30C 109.5
H30A C30 H30C 109.5
H30B C30 H30C 109.5
C33 C31 C32 113.3(9)
C33 C31 C27 109.0(9)
C32 C31 C27 113.1(9)
C33 C31 H31 107.0
C32 C31 H31 107.0
C27 C31 H31 107.0
C31 C32 H32A 109.5
C31 C32 H32B 109.5
H32A C32 H32B 109.5
C31 C32 H32C 109.5
H32A C32 H32C 109.5
H32B C32 H32C 109.5
C31 C33 H33A 109.5
C31 C33 H33B 109.5
H33A C33 H33B 109.5
C31 C33 H33C 109.5
H33A C33 H33C 109.5
H33B C33 H33C 109.5
C22 C23X C24X 126.4(10)
C22 C23X C28X 124.7(9)
C24X C23X C28X 108.9(9)
C25X C24X C23X 119.9(12)
C25X C24X H24B 120.0
C23X C24X H24B 120.0
C24X C25X C26X 116.9(13)
C24X C25X H25B 121.5
C26X C25X H25B 121.5
C25X C26X C27X 121.2(12)
C25X C26X H26B 119.4
C27X C26X H26B 119.4
C22 C27X C26X 125.6(10)
C22 C27X C31X 111.8(9)
C26X C27X C31X 121.8(10)
C29X C28X C30X 110.8(12)
C29X C28X C23X 119.4(11)
C30X C28X C23X 108.6(12)
C29X C28X H28B 105.7
C30X C28X H28B 105.7
C23X C28X H28B 105.7
C28X C29X H29D 109.5
C28X C29X H29E 109.5
H29D C29X H29E 109.5
C28X C29X H29F 109.5
H29D C29X H29F 109.5
H29E C29X H29F 109.5
C28X C30X H30D 109.5
C28X C30X H30E 109.5
H30D C30X H30E 109.5
C28X C30X H30F 109.5
H30D C30X H30F 109.5
H30E C30X H30F 109.5
C33X C31X C27X 112.6(10)
C33X C31X C32X 112.1(10)
C27X C31X C32X 110.8(11)
C33X C31X H31B 107.0
C27X C31X H31B 107.0
C32X C31X H31B 107.0
C31X C32X H32D 109.5
C31X C32X H32E 109.5
H32D C32X H32E 109.5
C31X C32X H32F 109.5
H32D C32X H32F 109.5
H32E C32X H32F 109.5
C31X C33X H33D 109.5
C31X C33X H33E 109.5
H33D C33X H33E 109.5
C31X C33X H33F 109.5
H33D C33X H33F 109.5
H33E C33X H33F 109.5

loop_
_geom_bond_atom_site_label_1
_geom_bond_atom_site_label_2
_geom_bond_distance
Fe1 C1 2.071(2)
Fe1 N3 2.131(2)
Fe1 Cl2 2.2452(9)
Fe1 Cl1 2.2525(9)
N2 C1 1.351(3)
N2 C2 1.386(3)
N2 C19 1.459(4)
N1 C1 1.362(3)
N1 C3 1.384(3)
N1 C4 1.458(4)
N3 C5 1.285(3)
N3 C7 1.463(3)
N4 C20 1.247(4)
N4 C22 1.453(6)
C2 C3 1.338(4)
C2 H2 0.9500
C3 H3 0.9500
C4 C5 1.513(3)
C4 H4A 0.9900
C4 H4B 0.9900
C5 C6 1.491(3)
C6 H6A 0.9800
C6 H6B 0.9800
C6 H6C 0.9800
C7 C12 1.391(5)
C7 C8 1.411(5)
C8 C9 1.416(4)
C8 C13 1.471(6)
C9 C10 1.359(6)
C9 H9 0.9500
C10 C11 1.386(6)
C10 H10 0.9500
C11 C12 1.409(4)
C11 H11 0.9500
C12 C16 1.496(6)
C13 C14 1.538(5)
C13 C15 1.542(4)
C13 H13 1.0000
C14 H14A 0.9800
C14 H14B 0.9800
C14 H14C 0.9800
C15 H15A 0.9800
C15 H15B 0.9800
C15 H15C 0.9800
C16 C17 1.513(6)
C16 C18 1.526(5)
C16 H16 1.0000
C17 H17A 0.9800
C17 H17B 0.9800
C17 H17C 0.9800
C18 H18A 0.9800
C18 H18B 0.9800
C18 H18C 0.9800
C19 C20 1.500(5)
C19 H19A 0.9900
C19 H19B 0.9900
C20 C21 1.497(5)
C21 H21A 0.9800
C21 H21B 0.9800
C21 H21C 0.9800
C22 C23 1.317(8)
C22 C27X 1.383(11)
C22 C27 1.392(9)
C22 C23X 1.412(10)
C23 C24 1.380(10)
C23 C28 1.502(10)
C24 C25 1.361(12)
C24 H24 0.9500
C25 C26 1.366(12)
C25 H25 0.9500
C26 C27 1.425(11)
C26 H26 0.9500
C27 C31 1.559(12)
C28 C29 1.543(12)
C28 C30 1.548(10)
C28 H28 1.0000
C29 H29A 0.9800
C29 H29B 0.9800
C29 H29C 0.9800
C30 H30A 0.9800
C30 H30B 0.9800
C30 H30C 0.9800
C31 C33 1.450(13)
C31 C32 1.527(13)
C31 H31 1.0000
C32 H32A 0.9800
C32 H32B 0.9800
C32 H32C 0.9800
C33 H33A 0.9800
C33 H33B 0.9800
C33 H33C 0.9800
C23X C24X 1.435(13)
C23X C28X 1.583(15)
C24X C25X 1.327(15)
C24X H24B 0.9500
C25X C26X 1.395(16)
C25X H25B 0.9500
C26X C27X 1.402(14)
C26X H26B 0.9500
C27X C31X 1.511(14)
C28X C29X 1.524(16)
C28X C30X 1.532(17)
C28X H28B 1.0000
C29X H29D 0.9800
C29X H29E 0.9800
C29X H29F 0.9800
C30X H30D 0.9800
C30X H30E 0.9800
C30X H30F 0.9800
C31X C33X 1.482(14)
C31X C32X 1.563(15)
C31X H31B 1.0000
C32X H32D 0.9800
C32X H32E 0.9800
C32X H32F 0.9800
C33X H33D 0.9800
C33X H33E 0.9800
C33X H33F 0.9800

loop_
_geom_torsion_atom_site_label_1
_geom_torsion_atom_site_label_2
_geom_torsion_atom_site_label_3
_geom_torsion_atom_site_label_4
_geom_torsion
C1 Fe1 N3 C5 -39.7(3)
Cl2 Fe1 N3 C5 68.4(2)
Cl1 Fe1 N3 C5 -159.6(2)
C1 Fe1 N3 C7 148.3(2)
Cl2 Fe1 N3 C7 -103.6(2)
Cl1 Fe1 N3 C7 28.4(2)
C2 N2 C1 N1 0.8(3)
C19 N2 C1 N1 -172.9(2)
C2 N2 C1 Fe1 175.0(2)
C19 N2 C1 Fe1 1.4(4)
C3 N1 C1 N2 -0.4(3)
C4 N1 C1 N2 -175.7(2)
C3 N1 C1 Fe1 -175.92(19)
C4 N1 C1 Fe1 8.8(4)
N3 Fe1 C1 N2 -144.0(3)
Cl2 Fe1 C1 N2 110.1(3)
Cl1 Fe1 C1 N2 -34.2(3)
N3 Fe1 C1 N1 29.6(2)
Cl2 Fe1 C1 N1 -76.4(2)
Cl1 Fe1 C1 N1 139.41(19)
C1 N2 C2 C3 -0.9(3)
C19 N2 C2 C3 172.8(3)
N2 C2 C3 N1 0.6(3)
C1 N1 C3 C2 -0.1(3)
C4 N1 C3 C2 175.2(3)
C1 N1 C4 C5 -54.8(4)
C3 N1 C4 C5 130.4(3)
C7 N3 C5 C6 4.8(5)
Fe1 N3 C5 C6 -167.2(2)
C7 N3 C5 C4 -179.1(3)
Fe1 N3 C5 C4 8.9(4)
N1 C4 C5 N3 43.4(4)
N1 C4 C5 C6 -140.0(3)
C5 N3 C7 C12 99.5(3)
Fe1 N3 C7 C12 -88.1(3)
C5 N3 C7 C8 -81.8(3)
Fe1 N3 C7 C8 90.6(3)
C12 C7 C8 C9 -2.2(4)
N3 C7 C8 C9 179.2(2)
C12 C7 C8 C13 176.7(2)
N3 C7 C8 C13 -1.9(4)
C7 C8 C9 C10 -0.6(4)
C13 C8 C9 C10 -179.6(3)
C8 C9 C10 C11 2.2(4)
C9 C10 C11 C12 -1.1(5)
C8 C7 C12 C11 3.2(4)
N3 C7 C12 C11 -178.2(2)
C8 C7 C12 C16 -178.5(3)
N3 C7 C12 C16 0.1(4)
C10 C11 C12 C7 -1.5(4)
C10 C11 C12 C16 -179.8(3)
C7 C8 C13 C14 124.7(3)
C9 C8 C13 C14 -56.4(4)
C7 C8 C13 C15 -110.9(3)
C9 C8 C13 C15 68.0(3)
C7 C12 C16 C17 142.1(3)
C11 C12 C16 C17 -39.7(4)
C7 C12 C16 C18 -92.3(4)
C11 C12 C16 C18 85.9(4)
C1 N2 C19 C20 105.8(3)
C2 N2 C19 C20 -67.0(3)
C22 N4 C20 C21 1.7(6)
C22 N4 C20 C19 -178.3(3)
N2 C19 C20 N4 130.2(3)
N2 C19 C20 C21 -49.8(4)
C20 N4 C22 C23 113.9(5)
C20 N4 C22 C27X -120.4(9)
C20 N4 C22 C27 -76.2(7)
C20 N4 C22 C23X 74.5(8)
C27X C22 C23 C24 34.5(9)
C27 C22 C23 C24 6.9(11)
C23X C22 C23 C24 -76.6(11)
N4 C22 C23 C24 174.6(6)
C27X C22 C23 C28 -146.9(9)
C27 C22 C23 C28 -174.5(8)
C23X C22 C23 C28 102.1(12)
N4 C22 C23 C28 -6.8(9)
C22 C23 C24 C25 -1.1(13)
C28 C23 C24 C25 -179.5(11)
C23 C24 C25 C26 -2(2)
C24 C25 C26 C27 0(2)
C23 C22 C27 C26 -8.6(14)
C27X C22 C27 C26 -53.4(10)
C23X C22 C27 C26 32.1(13)
N4 C22 C27 C26 -176.5(8)
C23 C22 C27 C31 164.3(10)
C27X C22 C27 C31 119.4(16)
C23X C22 C27 C31 -155.0(11)
N4 C22 C27 C31 -3.7(13)
C25 C26 C27 C22 4.5(17)
C25 C26 C27 C31 -169.2(12)
C22 C23 C28 C29 -91.5(9)
C24 C23 C28 C29 86.9(10)
C22 C23 C28 C30 143.3(7)
C24 C23 C28 C30 -38.3(11)
C22 C27 C31 C33 123.5(11)
C26 C27 C31 C33 -64.0(13)
C22 C27 C31 C32 -109.5(12)
C26 C27 C31 C32 62.9(14)
C23 C22 C23X C24X 86.0(13)
C27X C22 C23X C24X 8.5(12)
C27 C22 C23X C24X -34.7(13)
N4 C22 C23X C24X 176.2(8)
C23 C22 C23X C28X -95.6(16)
C27X C22 C23X C28X -173.1(13)
C27 C22 C23X C28X 143.7(12)
N4 C22 C23X C28X -5.4(15)
C22 C23X C24X C25X -1.2(17)
C28X C23X C24X C25X -179.8(17)
C23X C24X C25X C26X -4(2)
C24X C25X C26X C27X 1(3)
C23 C22 C27X C26X -46.0(16)
C27 C22 C27X C26X 101.4(18)
C23X C22 C27X C26X -11.5(17)
N4 C22 C27X C26X -177.9(11)
C23 C22 C27X C31X 143.6(11)
C27 C22 C27X C31X -69.1(11)
C23X C22 C27X C31X 178.1(11)
N4 C22 C27X C31X 11.6(15)
C25X C26X C27X C22 7(3)
C25X C26X C27X C31X 177.1(16)
C22 C23X C28X C29X -151.0(13)
C24X C23X C28X C29X 27.6(16)
C22 C23X C28X C30X 80.7(15)
C24X C23X C28X C30X -100.7(11)
C22 C27X C31X C33X -144.5(11)
C26X C27X C31X C33X 44.6(19)
C22 C27X C31X C32X 89.1(13)
C26X C27X C31X C32X -81.8(16)

loop_
_platon_squeeze_void_nr
_platon_squeeze_void_average_x
_platon_squeeze_void_average_y
_platon_squeeze_void_average_z
_platon_squeeze_void_volume
_platon_squeeze_void_count_electrons
_platon_squeeze_void_content
1 0.000 0.000 -0.009 384 79 ' '
2 0.106 0.446 0.034 117 39 ' '
3 0.394 0.054 -0.034 116 39 ' '
4 0.500 0.500 0.004 384 79 ' '
5 0.606 0.946 0.034 117 39 ' '
6 0.894 0.554 -0.034 116 39 ' '
7 0.394 0.946 0.466 116 39 ' '
8 0.894 0.446 0.466 116 39 ' '
9 0.106 0.554 0.534 117 39 ' '
10 0.606 0.054 0.534 117 39 ' '
